data_1558420
loop_
_publ_author_name
'Gini, Andrea'
'Paraja, Miguel'
'Galm\'es, Bartomeu'
'Besnard, Celine'
'Poblador-Bahamonde, Amalia I.'
'Sakai, Naomi'
'Frontera, Antonio'
'Matile, Stefan'

_publ_section_title
;
 Pnictogen-bonding catalysis: brevetoxin-type polyether cyclizations
;
_journal_name_full 'Chemical Science'
_journal_paper_doi 10.1039/D0SC02551H
_journal_year 2020
_chemical_formula_moiety 'C24 Cl4 F15 O2 Sb, C H2 Cl2'
_chemical_formula_sum 'C25 H2 Cl6 F15 O2 Sb'
_chemical_formula_weight 953.72
_space_group_crystal_system monoclinic
_space_group_IT_number 14
_space_group_name_Hall '-P 2yn'
_space_group_name_H-M_alt 'P 1 21/n 1'
_atom_sites_solution_hydrogens geom
_atom_sites_solution_primary iterative
_audit_creation_date 2019-12-20
_audit_creation_method
;
Olex2 1.3
(compiled Nov 21 2019 18:26:39 for OlexSys, GUI svn.r6003)
;
_audit_update_record
;
2020-04-26 deposited with the CCDC.	2020-06-17 downloaded from the CCDC.
;
_cell_angle_alpha 90
_cell_angle_beta 103.4341(16)
_cell_angle_gamma 90
_cell_formula_units_Z 4
_cell_length_a 10.37807(18)
_cell_length_b 18.8151(3)
_cell_length_c 15.5321(2)
_cell_measurement_reflns_used 26443
_cell_measurement_temperature 150.00(10)
_cell_measurement_theta_max 33.0640
_cell_measurement_theta_min 2.2880
_cell_volume 2949.88(8)
_computing_cell_refinement 'CrysAlisPro 1.171.40.43a (Rigaku OD, 2019)'
_computing_data_collection 'CrysAlisPro 1.171.40.43a (Rigaku OD, 2019)'
_computing_data_reduction 'CrysAlisPro 1.171.40.43a (Rigaku OD, 2019)'
_computing_molecular_graphics 'Olex2 1.3 (Dolomanov et al., 2009)'
_computing_publication_material 'Olex2 1.3 (Dolomanov et al., 2009)'
_computing_structure_refinement 'SHELXL 2018/3 (Sheldrick, 2015)'
_computing_structure_solution 'olex2.solve 1.3 (Bourhis et al., 2015)'
_diffrn_ambient_environment N~2~
_diffrn_ambient_temperature 150.00(10)
_diffrn_detector 'CCD plate'
_diffrn_detector_area_resol_mean 10.0000
_diffrn_detector_type HyPix-Arc
_diffrn_measured_fraction_theta_full 0.999
_diffrn_measured_fraction_theta_max 0.917
_diffrn_measurement_details
;
List of Runs (angles in degrees, time in seconds):

  # Type    Start    End  Width  t~exp~   \w     \q     \k     \f   Frames
#--------------------------------------------------------------------------
  1  \w    -42.00   5.00   0.50   62.00    --    0.03 -85.00 -40.00   94
  2  \w    -44.00   7.00   0.50   62.00    --    0.03 -77.00-120.00  102
  3  \w    -23.00   2.00   0.50   62.00    --    0.03 -99.00  90.00   50
  4  \w    -36.00   7.00   0.50   62.00    --    0.03 -77.00   0.00   86
  5  \w     -8.00  41.00   0.50   62.00    --    0.03  77.00 120.00   98
  6  \w     -8.00  34.00   0.50   62.00    --    0.03  77.00   0.00   84
  7  \w    -44.00   2.00   0.50   62.00    --    0.03 -57.00  60.00   92
  8  \w    -20.00   7.00   0.50   62.00    --    0.03  96.00-124.34   54
  9  \w     -9.00  18.00   0.50   62.00    --    0.03 -99.00  30.00   54
 10  \w     -9.00  21.00   0.50   62.00    --    0.03 -99.00 150.00   60
;
_diffrn_measurement_device 'four-circle diffractometer'
_diffrn_measurement_device_type 'XtaLAB Synergy, Dualflex, HyPix-Arc'
_diffrn_measurement_method '\w scans'
_diffrn_orient_matrix_type 'CrysAlisPro convention (1999,Acta A55,543-557)'
_diffrn_orient_matrix_UB_11 -0.0234108000
_diffrn_orient_matrix_UB_12 0.0312862000
_diffrn_orient_matrix_UB_13 -0.0240244000
_diffrn_orient_matrix_UB_21 0.0662535000
_diffrn_orient_matrix_UB_22 0.0111109000
_diffrn_orient_matrix_UB_23 0.0032021000
_diffrn_orient_matrix_UB_31 0.0002106000
_diffrn_orient_matrix_UB_32 -0.0178338000
_diffrn_orient_matrix_UB_33 -0.0402267000
_diffrn_radiation_monochromator mirror
_diffrn_radiation_probe x-ray
_diffrn_radiation_type 'Mo K\a'
_diffrn_radiation_wavelength 0.71073
_diffrn_reflns_av_R_equivalents 0.0598
_diffrn_reflns_av_unetI/netI 0.0324
_diffrn_reflns_Laue_measured_fraction_full 0.999
_diffrn_reflns_Laue_measured_fraction_max 0.917
_diffrn_reflns_limit_h_max 15
_diffrn_reflns_limit_h_min -15
_diffrn_reflns_limit_k_max 28
_diffrn_reflns_limit_k_min -28
_diffrn_reflns_limit_l_max 23
_diffrn_reflns_limit_l_min -21
_diffrn_reflns_number 51441
_diffrn_reflns_point_group_measured_fraction_full 0.999
_diffrn_reflns_point_group_measured_fraction_max 0.917
_diffrn_reflns_theta_full 25.242
_diffrn_reflns_theta_max 33.266
_diffrn_reflns_theta_min 2.165
_diffrn_source 'micro-focus sealed X-ray tube'
_diffrn_source_type 'PhotonJet (Mo) X-ray Source'
_exptl_absorpt_coefficient_mu 1.602
_exptl_absorpt_correction_T_max 0.957
_exptl_absorpt_correction_T_min 0.585
_exptl_absorpt_correction_type analytical
_exptl_absorpt_process_details
;
CrysAlisPro 1.171.40.43a (Rigaku Oxford Diffraction, 2019)
Analytical numeric absorption correction using a multifaceted crystal
			model based on expressions derived by R.C. Clark & J.S. Reid.
(Clark, R. C. & Reid, J. S. (1995). Acta Cryst. A51, 887-897)
Empirical absorption correction using spherical harmonics,
 implemented in SCALE3 ABSPACK scaling algorithm.
;
_exptl_crystal_colour yellow
_exptl_crystal_colour_primary yellow
_exptl_crystal_density_diffrn 2.147
_exptl_crystal_description prism
_exptl_crystal_F_000 1824
_exptl_crystal_size_max 0.501
_exptl_crystal_size_mid 0.248
_exptl_crystal_size_min 0.027
_refine_diff_density_max 2.480
_refine_diff_density_min -1.168
_refine_diff_density_rms 0.159
_refine_ls_extinction_method none
_refine_ls_goodness_of_fit_ref 1.044
_refine_ls_hydrogen_treatment constr
_refine_ls_matrix_type full
_refine_ls_number_parameters 455
_refine_ls_number_reflns 10401
_refine_ls_number_restraints 20
_refine_ls_restrained_S_all 1.044
_refine_ls_R_factor_all 0.0603
_refine_ls_R_factor_gt 0.0499
_refine_ls_shift/su_max 0.001
_refine_ls_shift/su_mean 0.000
_refine_ls_structure_factor_coef Fsqd
_refine_ls_weighting_details 'w=1/[\s^2^(Fo^2^)+(0.0818P)^2^+4.2159P] where P=(Fo^2^+2Fc^2^)/3'
_refine_ls_weighting_scheme calc
_refine_ls_wR_factor_gt 0.1319
_refine_ls_wR_factor_ref 0.1409
_reflns_Friedel_coverage 0.000
_reflns_number_gt 8725
_reflns_number_total 10401
_reflns_threshold_expression 'I > 2\s(I)'
_cod_data_source_file d0sc02551h2.cif
_cod_data_source_block catalyst_11
_cod_original_cell_volume 2949.87(9)
_cod_database_code 1558420
_shelx_shelxl_version_number 2018/3
_chemical_oxdiff_formula 'C25 H2 Cl6 F15 O2 Sb1'
_shelx_space_group_comment
;
The symmetry employed for this shelxl refinement is uniquely defined
by the following loop, which should always be used as a source of
symmetry information in preference to the above space-group names.
They are only intended as comments.
;
_reflns_odcompleteness_completeness 99.90
_reflns_odcompleteness_iscentric 1
_reflns_odcompleteness_theta 26.32
_olex2_refinement_description
;
1. Fixed Uiso
 At 1.2 times of:
  All C(H,H) groups
2. Restrained distances
 Cl5-C20 = Cl5-C19 = Cl6-C20 = Cl7-C19
 1.77 with sigma of 0.02
 Cl5-Cl6
 2.91 with sigma of 0.04
 Cl5-Cl7
 2.91 with sigma of 0.04
3. Uiso/Uaniso restraints and constraints
Uanis(C19) = Uanis(C20)
4. Rigid body (RIGU) restrains
 Cl5, Cl7, C19
 with sigma for 1-2 distances of 0.004 and sigma for 1-3 distances of 0.004
 Cl5, Cl6, C20
 with sigma for 1-2 distances of 0.004 and sigma for 1-3 distances of 0.004
5. Others
 Sof(Cl7)=Sof(C19)=Sof(H19A)=Sof(H19B)=1-FVAR(1)
 Sof(Cl6)=Sof(C20)=Sof(H20A)=Sof(H20B)=FVAR(1)
6.a Secondary CH2 refined with riding coordinates:
 C19(H19A,H19B), C20(H20A,H20B)
;
_olex2_submission_special_instructions 'No special instructions were received'
_oxdiff_exptl_absorpt_empirical_details
;
Empirical correction (ABSPACK) includes:
- Absorption correction using spherical harmonics
- Frame scaling
;
_oxdiff_exptl_absorpt_empirical_full_max 1.549
_oxdiff_exptl_absorpt_empirical_full_min 0.546

loop_
_space_group_symop_operation_xyz
'x, y, z'
'-x+1/2, y+1/2, -z+1/2'
'-x, -y, -z'
'x-1/2, -y-1/2, z-1/2'

loop_
_atom_site_label
_atom_site_type_symbol
_atom_site_fract_x
_atom_site_fract_y
_atom_site_fract_z
_atom_site_U_iso_or_equiv
_atom_site_adp_type
_atom_site_occupancy
_atom_site_site_symmetry_order
_atom_site_calc_flag
_atom_site_refinement_flags_posn
_atom_site_refinement_flags_adp
_atom_site_refinement_flags_occupancy
_atom_site_disorder_assembly
_atom_site_disorder_group
Sb1 Sb 0.22493(2) 0.33746(2) 0.26145(2) 0.02459(6) Uani 1 1 d . . . . .
Cl1 Cl 0.38834(9) 0.34543(5) 0.58737(5) 0.03762(17) Uani 1 1 d . . . . .
Cl2 Cl 0.65263(9) 0.46968(6) 0.29921(6) 0.0442(2) Uani 1 1 d . . . . .
Cl3 Cl 0.79616(8) 0.48626(5) 0.50016(6) 0.04030(17) Uani 1 1 d . . . . .
Cl4 Cl 0.66380(8) 0.42440(5) 0.64531(5) 0.03862(17) Uani 1 1 d . . . . .
F8 F 0.2024(2) 0.43931(11) 0.09340(13) 0.0362(4) Uani 1 1 d . . . . .
F9 F 0.0775(2) 0.56377(12) 0.04754(17) 0.0485(5) Uani 1 1 d . . . . .
F10 F -0.0665(3) 0.62292(12) 0.1527(2) 0.0618(7) Uani 1 1 d . . . . .
F11 F -0.0877(2) 0.55754(13) 0.3047(2) 0.0550(6) Uani 1 1 d . . . . .
F12 F 0.0296(2) 0.42991(12) 0.34780(13) 0.0385(4) Uani 1 1 d . . . . .
F22 F -0.10790(19) 0.32851(11) 0.24232(15) 0.0373(4) Uani 1 1 d . . . . .
F23 F -0.25857(19) 0.22101(13) 0.27530(16) 0.0452(5) Uani 1 1 d . . . . .
F24 F -0.1488(2) 0.09445(12) 0.33338(16) 0.0452(5) Uani 1 1 d . . . . .
F25 F 0.1171(2) 0.07440(11) 0.35576(16) 0.0428(5) Uani 1 1 d . . . . .
F26 F 0.27091(18) 0.18316(11) 0.32471(14) 0.0355(4) Uani 1 1 d . . . . .
F38 F 0.4791(2) 0.24763(15) 0.23511(15) 0.0499(6) Uani 1 1 d . . . . .
F39 F 0.5330(3) 0.18100(17) 0.0930(2) 0.0651(8) Uani 1 1 d . . . . .
F40 F 0.05753(19) 0.31063(11) 0.06623(13) 0.0361(4) Uani 1 1 d . . . . .
F41 F 0.1113(3) 0.24451(12) -0.07691(13) 0.0485(6) Uani 1 1 d . . . . .
F42 F 0.3494(3) 0.18070(13) -0.06328(17) 0.0596(7) Uani 1 1 d . . . . .
O1 O 0.4006(2) 0.38874(13) 0.27195(14) 0.0325(4) Uani 1 1 d . . . . .
O2 O 0.2894(2) 0.33709(11) 0.39275(14) 0.0283(4) Uani 1 1 d . . . . .
C1 C 0.4642(3) 0.40010(16) 0.35642(18) 0.0268(5) Uani 1 1 d . . . . .
C2 C 0.5840(3) 0.43585(16) 0.38045(19) 0.0291(5) Uani 1 1 d . . . . .
C3 C 0.6463(3) 0.44356(16) 0.4705(2) 0.0291(5) Uani 1 1 d . . . . .
C4 C 0.5866(3) 0.41610(16) 0.53505(19) 0.0292(5) Uani 1 1 d . . . . .
C5 C 0.4642(3) 0.38040(15) 0.51040(18) 0.0276(5) Uani 1 1 d . . . . .
C6 C 0.4045(3) 0.37261(15) 0.42156(18) 0.0256(5) Uani 1 1 d . . . . .
C7 C 0.1166(3) 0.43083(15) 0.22095(19) 0.0270(5) Uani 1 1 d . . . . .
C8 C 0.1289(3) 0.46649(16) 0.1451(2) 0.0310(5) Uani 1 1 d . . . . .
C9 C 0.0669(3) 0.53114(17) 0.1217(2) 0.0364(6) Uani 1 1 d . . . . .
C10 C -0.0069(3) 0.56094(17) 0.1756(3) 0.0417(8) Uani 1 1 d . . . . .
C11 C -0.0187(3) 0.52712(17) 0.2520(3) 0.0379(7) Uani 1 1 d . . . . .
C12 C 0.0417(3) 0.46230(17) 0.2738(2) 0.0315(6) Uani 1 1 d . . . . .
C13 C 0.2687(3) 0.28245(15) 0.15245(18) 0.0273(5) Uani 1 1 d . . . . .
C14 C 0.1755(3) 0.27959(15) 0.07318(19) 0.0289(5) Uani 1 1 d . . . . .
C15 C 0.2015(4) 0.24587(16) -0.0004(2) 0.0361(7) Uani 1 1 d . . . . .
C16 C 0.3236(4) 0.21318(17) 0.0074(2) 0.0421(8) Uani 1 1 d . . . . .
C17 C 0.4164(4) 0.21335(19) 0.0862(3) 0.0426(8) Uani 1 1 d . . . . .
C18 C 0.3886(3) 0.24840(18) 0.1587(2) 0.0343(6) Uani 1 1 d . . . . .
C21 C 0.0875(3) 0.25917(15) 0.28502(18) 0.0264(5) Uani 1 1 d . . . . .
C22 C -0.0491(3) 0.26681(16) 0.27224(19) 0.0281(5) Uani 1 1 d . . . . .
C23 C -0.1284(3) 0.21199(18) 0.2882(2) 0.0316(6) Uani 1 1 d . . . . .
C24 C -0.0722(3) 0.14728(18) 0.3175(2) 0.0336(6) Uani 1 1 d . . . . .
C25 C 0.0626(3) 0.13693(17) 0.3291(2) 0.0318(5) Uani 1 1 d . . . . .
C26 C 0.1395(3) 0.19323(17) 0.31334(19) 0.0294(5) Uani 1 1 d . . . . .
Cl5 Cl 0.47816(16) 0.40354(10) 0.04630(12) 0.0849(5) Uani 1 1 d D . . . .
Cl6 Cl 0.7388(5) 0.4471(3) 0.0870(3) 0.0689(16) Uani 0.268(4) 1 d D . P A 1
Cl7 Cl 0.7074(2) 0.31844(12) 0.04338(11) 0.0743(7) Uani 0.732(4) 1 d D . P A 2
C19 C 0.6496(11) 0.3994(7) 0.0789(11) 0.108(5) Uani 0.732(4) 1 d D . P A 2
H19A H 0.677765 0.402890 0.144220 0.130 Uiso 0.732(4) 1 calc R U P A 2
H19B H 0.688603 0.439884 0.053187 0.130 Uiso 0.732(4) 1 calc R U P A 2
C20 C 0.6355(19) 0.3730(16) 0.100(3) 0.108(5) Uani 0.268(4) 1 d D . P A 1
H20A H 0.660073 0.329607 0.071980 0.130 Uiso 0.268(4) 1 calc R U P A 1
H20B H 0.640375 0.363217 0.163707 0.130 Uiso 0.268(4) 1 calc R U P A 1

loop_
_atom_site_aniso_label
_atom_site_aniso_U_11
_atom_site_aniso_U_22
_atom_site_aniso_U_33
_atom_site_aniso_U_23
_atom_site_aniso_U_13
_atom_site_aniso_U_12
Sb1 0.02012(9) 0.02798(10) 0.02450(10) 0.00011(6) 0.00279(6) -0.00038(6)
Cl1 0.0421(4) 0.0440(4) 0.0260(3) 0.0040(3) 0.0063(3) -0.0085(3)
Cl2 0.0365(4) 0.0588(5) 0.0383(4) 0.0023(3) 0.0111(3) -0.0184(4)
Cl3 0.0288(3) 0.0425(4) 0.0452(4) -0.0041(3) -0.0001(3) -0.0115(3)
Cl4 0.0394(4) 0.0409(4) 0.0294(3) -0.0014(3) -0.0044(3) -0.0053(3)
F8 0.0399(10) 0.0331(9) 0.0373(9) 0.0025(7) 0.0124(8) 0.0027(8)
F9 0.0479(12) 0.0356(11) 0.0581(13) 0.0176(10) 0.0045(10) -0.0002(9)
F10 0.0476(13) 0.0286(11) 0.110(2) 0.0064(12) 0.0198(14) 0.0112(9)
F11 0.0427(12) 0.0406(12) 0.0891(19) -0.0209(12) 0.0304(12) -0.0010(9)
F12 0.0359(10) 0.0438(11) 0.0370(9) -0.0089(8) 0.0110(8) -0.0051(8)
F22 0.0238(8) 0.0349(10) 0.0500(11) -0.0027(8) 0.0024(8) 0.0038(7)
F23 0.0211(8) 0.0508(13) 0.0653(14) -0.0120(10) 0.0137(8) -0.0045(8)
F24 0.0408(11) 0.0408(11) 0.0587(13) -0.0050(9) 0.0213(10) -0.0148(9)
F25 0.0425(11) 0.0323(10) 0.0537(12) 0.0052(9) 0.0115(9) 0.0013(8)
F26 0.0227(8) 0.0366(9) 0.0459(10) 0.0041(8) 0.0049(7) 0.0036(7)
F38 0.0307(10) 0.0706(16) 0.0457(11) 0.0096(11) 0.0035(8) 0.0180(10)
F39 0.0664(18) 0.0656(16) 0.0756(18) 0.0175(14) 0.0416(15) 0.0346(14)
F40 0.0295(9) 0.0340(9) 0.0395(9) -0.0011(8) -0.0028(7) 0.0013(7)
F41 0.0750(16) 0.0369(11) 0.0285(9) -0.0031(8) 0.0020(9) -0.0140(10)
F42 0.107(2) 0.0368(11) 0.0489(13) -0.0001(10) 0.0455(15) 0.0078(13)
O1 0.0270(9) 0.0443(12) 0.0252(9) 0.0021(8) 0.0040(7) -0.0078(9)
O2 0.0227(9) 0.0354(11) 0.0260(9) 0.0020(7) 0.0040(7) -0.0066(7)
C1 0.0223(11) 0.0296(12) 0.0271(11) 0.0018(9) 0.0026(9) -0.0003(9)
C2 0.0258(12) 0.0298(13) 0.0312(12) 0.0013(10) 0.0054(10) -0.0045(10)
C3 0.0217(11) 0.0274(13) 0.0351(13) -0.0006(10) 0.0000(10) -0.0026(9)
C4 0.0287(12) 0.0278(13) 0.0274(12) -0.0026(9) -0.0011(9) -0.0005(10)
C5 0.0292(12) 0.0250(12) 0.0268(11) 0.0021(9) 0.0030(9) -0.0008(10)
C6 0.0220(11) 0.0259(12) 0.0276(11) 0.0030(9) 0.0029(9) 0.0000(9)
C7 0.0219(11) 0.0249(12) 0.0326(12) -0.0034(10) 0.0032(9) -0.0013(9)
C8 0.0252(12) 0.0277(13) 0.0380(14) -0.0011(11) 0.0033(10) -0.0016(10)
C9 0.0299(14) 0.0271(14) 0.0490(17) 0.0065(12) 0.0026(12) -0.0014(11)
C10 0.0280(14) 0.0246(14) 0.070(2) -0.0012(14) 0.0057(14) 0.0003(11)
C11 0.0263(13) 0.0281(14) 0.060(2) -0.0127(13) 0.0118(13) -0.0033(11)
C12 0.0238(12) 0.0301(13) 0.0400(14) -0.0082(11) 0.0062(10) -0.0041(10)
C13 0.0268(12) 0.0271(12) 0.0284(12) 0.0015(9) 0.0072(9) 0.0005(10)
C14 0.0311(13) 0.0231(12) 0.0317(13) 0.0000(9) 0.0059(10) -0.0030(10)
C15 0.056(2) 0.0240(13) 0.0283(13) -0.0009(10) 0.0095(13) -0.0066(13)
C16 0.070(2) 0.0252(14) 0.0402(16) 0.0005(12) 0.0302(16) 0.0006(14)
C17 0.052(2) 0.0330(16) 0.0510(19) 0.0093(13) 0.0274(16) 0.0120(14)
C18 0.0312(14) 0.0356(15) 0.0380(14) 0.0075(12) 0.0120(11) 0.0076(12)
C21 0.0208(11) 0.0303(13) 0.0275(11) -0.0048(9) 0.0044(9) -0.0008(9)
C22 0.0229(11) 0.0299(13) 0.0303(12) -0.0058(10) 0.0039(9) -0.0002(9)
C23 0.0201(11) 0.0403(16) 0.0353(13) -0.0089(11) 0.0081(10) -0.0036(10)
C24 0.0306(14) 0.0366(15) 0.0356(14) -0.0079(11) 0.0114(11) -0.0100(12)
C25 0.0321(14) 0.0298(14) 0.0340(13) -0.0007(11) 0.0087(11) -0.0025(11)
C26 0.0226(11) 0.0337(14) 0.0313(12) -0.0015(10) 0.0052(9) -0.0002(10)
Cl5 0.0742(9) 0.0944(11) 0.0956(11) 0.0264(9) 0.0392(8) 0.0191(8)
Cl6 0.054(2) 0.098(4) 0.055(2) -0.004(2) 0.0137(18) -0.021(2)
Cl7 0.0894(14) 0.0885(13) 0.0419(7) 0.0009(7) 0.0089(7) 0.0381(11)
C19 0.096(6) 0.136(12) 0.078(10) -0.047(8) -0.006(5) 0.033(7)
C20 0.096(6) 0.136(12) 0.078(10) -0.047(8) -0.006(5) 0.033(7)

loop_
_atom_type_symbol
_atom_type_description
_atom_type_scat_dispersion_real
_atom_type_scat_dispersion_imag
_atom_type_scat_source
C C 0.0033 0.0016 'International Tables Vol C Tables 4.2.6.8 and 6.1.1.4'
H H 0.0000 0.0000 'International Tables Vol C Tables 4.2.6.8 and 6.1.1.4'
Cl Cl 0.1484 0.1585 'International Tables Vol C Tables 4.2.6.8 and 6.1.1.4'
F F 0.0171 0.0103 'International Tables Vol C Tables 4.2.6.8 and 6.1.1.4'
O O 0.0106 0.0060 'International Tables Vol C Tables 4.2.6.8 and 6.1.1.4'
Sb Sb -0.5866 1.5461 'International Tables Vol C Tables 4.2.6.8 and 6.1.1.4'

loop_
_exptl_crystal_face_index_h
_exptl_crystal_face_index_k
_exptl_crystal_face_index_l
_exptl_crystal_face_perp_dist
-1 0 1 0.1826
1 0 -1 0.1826
0 1 1 0.1214
0 -1 -1 0.1214
0 -2 1 0.0137
0 2 -1 0.0137

loop_
_geom_angle_atom_site_label_1
_geom_angle_atom_site_label_2
_geom_angle_atom_site_label_3
_geom_angle
_geom_angle_site_symmetry_1
_geom_angle_site_symmetry_3
_geom_angle_publ_flag
O1 Sb1 C7 91.98(10) . . ?
O1 Sb1 C13 86.63(10) . . ?
O1 Sb1 C21 158.84(10) . . ?
O2 Sb1 O1 80.68(8) . . ?
O2 Sb1 C7 109.77(10) . . ?
O2 Sb1 C13 137.01(10) . . ?
O2 Sb1 C21 84.33(9) . . ?
C7 Sb1 C13 111.58(11) . . ?
C7 Sb1 C21 107.17(11) . . ?
C13 Sb1 C21 94.34(11) . . ?
C1 O1 Sb1 112.47(17) . . ?
C6 O2 Sb1 113.45(17) . . ?
O1 C1 C2 123.2(3) . . ?
O1 C1 C6 116.5(2) . . ?
C2 C1 C6 120.3(3) . . ?
C1 C2 Cl2 118.9(2) . . ?
C1 C2 C3 119.7(3) . . ?
C3 C2 Cl2 121.4(2) . . ?
C2 C3 Cl3 119.7(2) . . ?
C4 C3 Cl3 120.4(2) . . ?
C4 C3 C2 119.9(3) . . ?
C3 C4 Cl4 120.0(2) . . ?
C3 C4 C5 120.3(3) . . ?
C5 C4 Cl4 119.7(2) . . ?
C4 C5 Cl1 121.8(2) . . ?
C6 C5 Cl1 119.0(2) . . ?
C6 C5 C4 119.2(3) . . ?
O2 C6 C1 116.7(2) . . ?
O2 C6 C5 122.7(2) . . ?
C5 C6 C1 120.6(3) . . ?
C8 C7 Sb1 120.7(2) . . ?
C8 C7 C12 118.1(3) . . ?
C12 C7 Sb1 120.9(2) . . ?
F8 C8 C7 120.3(3) . . ?
F8 C8 C9 118.4(3) . . ?
C9 C8 C7 121.2(3) . . ?
F9 C9 C8 120.3(3) . . ?
F9 C9 C10 120.5(3) . . ?
C10 C9 C8 119.2(3) . . ?
F10 C10 C9 118.9(4) . . ?
F10 C10 C11 120.5(4) . . ?
C11 C10 C9 120.6(3) . . ?
F11 C11 C10 119.9(3) . . ?
F11 C11 C12 120.5(3) . . ?
C10 C11 C12 119.7(3) . . ?
F12 C12 C7 119.6(3) . . ?
F12 C12 C11 119.2(3) . . ?
C11 C12 C7 121.2(3) . . ?
C14 C13 Sb1 119.7(2) . . ?
C14 C13 C18 118.6(3) . . ?
C18 C13 Sb1 121.7(2) . . ?
F40 C14 C13 119.6(3) . . ?
F40 C14 C15 118.8(3) . . ?
C13 C14 C15 121.6(3) . . ?
F41 C15 C14 120.9(3) . . ?
F41 C15 C16 120.5(3) . . ?
C14 C15 C16 118.6(3) . . ?
F42 C16 C15 119.0(4) . . ?
F42 C16 C17 120.1(4) . . ?
C17 C16 C15 121.0(3) . . ?
F39 C17 C16 120.3(3) . . ?
F39 C17 C18 120.4(4) . . ?
C16 C17 C18 119.3(3) . . ?
F38 C18 C13 120.3(3) . . ?
F38 C18 C17 118.7(3) . . ?
C13 C18 C17 121.0(3) . . ?
C22 C21 Sb1 127.0(2) . . ?
C26 C21 Sb1 116.5(2) . . ?
C26 C21 C22 116.5(3) . . ?
F22 C22 C21 120.3(3) . . ?
F22 C22 C23 117.8(3) . . ?
C23 C22 C21 121.9(3) . . ?
F23 C23 C22 120.4(3) . . ?
F23 C23 C24 119.9(3) . . ?
C22 C23 C24 119.7(3) . . ?
F24 C24 C23 119.7(3) . . ?
F24 C24 C25 120.0(3) . . ?
C23 C24 C25 120.3(3) . . ?
F25 C25 C24 120.6(3) . . ?
F25 C25 C26 120.8(3) . . ?
C26 C25 C24 118.5(3) . . ?
F26 C26 C21 118.4(3) . . ?
F26 C26 C25 118.5(3) . . ?
C25 C26 C21 123.1(3) . . ?
Cl5 C19 Cl7 110.3(8) . . ?
Cl5 C19 H19A 109.6 . . ?
Cl5 C19 H19B 109.6 . . ?
Cl7 C19 H19A 109.6 . . ?
Cl7 C19 H19B 109.6 . . ?
H19A C19 H19B 108.1 . . ?
Cl5 C20 Cl6 101.8(11) . . ?
Cl5 C20 H20A 111.4 . . ?
Cl5 C20 H20B 111.4 . . ?
Cl6 C20 H20A 111.4 . . ?
Cl6 C20 H20B 111.4 . . ?
H20A C20 H20B 109.3 . . ?

loop_
_geom_bond_atom_site_label_1
_geom_bond_atom_site_label_2
_geom_bond_distance
_geom_bond_site_symmetry_2
_geom_bond_publ_flag
Sb1 O1 2.035(2) . ?
Sb1 O2 1.993(2) . ?
Sb1 C7 2.102(3) . ?
Sb1 C13 2.122(3) . ?
Sb1 C21 2.140(3) . ?
Cl1 C5 1.709(3) . ?
Cl2 C2 1.710(3) . ?
Cl3 C3 1.716(3) . ?
Cl4 C4 1.721(3) . ?
F8 C8 1.331(4) . ?
F9 C9 1.332(4) . ?
F10 C10 1.330(4) . ?
F11 C11 1.335(4) . ?
F12 C12 1.332(4) . ?
F22 C22 1.343(4) . ?
F23 C23 1.330(3) . ?
F24 C24 1.331(4) . ?
F25 C25 1.329(4) . ?
F26 C26 1.348(3) . ?
F38 C18 1.331(4) . ?
F39 C17 1.337(4) . ?
F40 C14 1.338(4) . ?
F41 C15 1.331(4) . ?
F42 C16 1.337(4) . ?
O1 C1 1.342(3) . ?
O2 C6 1.351(3) . ?
C1 C2 1.386(4) . ?
C1 C6 1.403(4) . ?
C2 C3 1.405(4) . ?
C3 C4 1.395(4) . ?
C4 C5 1.409(4) . ?
C5 C6 1.383(4) . ?
C7 C8 1.388(4) . ?
C7 C12 1.388(4) . ?
C8 C9 1.384(4) . ?
C9 C10 1.379(5) . ?
C10 C11 1.377(6) . ?
C11 C12 1.377(5) . ?
C13 C14 1.379(4) . ?
C13 C18 1.382(4) . ?
C14 C15 1.387(4) . ?
C15 C16 1.388(6) . ?
C16 C17 1.371(6) . ?
C17 C18 1.392(5) . ?
C21 C22 1.392(4) . ?
C21 C26 1.383(4) . ?
C22 C23 1.378(4) . ?
C23 C24 1.381(5) . ?
C24 C25 1.383(4) . ?
C25 C26 1.381(4) . ?
Cl5 C19 1.734(10) . ?
Cl5 C20 1.750(19) . ?
Cl6 C20 1.799(19) . ?
Cl7 C19 1.772(14) . ?
C19 H19A 0.9900 . ?
C19 H19B 0.9900 . ?
C20 H20A 0.9900 . ?
C20 H20B 0.9900 . ?

loop_
_geom_torsion_atom_site_label_1
_geom_torsion_atom_site_label_2
_geom_torsion_atom_site_label_3
_geom_torsion_atom_site_label_4
_geom_torsion
_geom_torsion_site_symmetry_1
_geom_torsion_site_symmetry_2
_geom_torsion_site_symmetry_3
_geom_torsion_site_symmetry_4
_geom_torsion_publ_flag
Sb1 O1 C1 C2 -178.1(2) . . . . ?
Sb1 O1 C1 C6 2.9(3) . . . . ?
Sb1 O2 C6 C1 -3.7(3) . . . . ?
Sb1 O2 C6 C5 178.2(2) . . . . ?
Sb1 C7 C8 F8 4.7(4) . . . . ?
Sb1 C7 C8 C9 -174.5(2) . . . . ?
Sb1 C7 C12 F12 -5.5(4) . . . . ?
Sb1 C7 C12 C11 173.4(2) . . . . ?
Sb1 C13 C14 F40 -1.0(4) . . . . ?
Sb1 C13 C14 C15 178.2(2) . . . . ?
Sb1 C13 C18 F38 1.9(4) . . . . ?
Sb1 C13 C18 C17 -179.1(3) . . . . ?
Sb1 C21 C22 F22 -0.2(4) . . . . ?
Sb1 C21 C22 C23 178.8(2) . . . . ?
Sb1 C21 C26 F26 0.6(3) . . . . ?
Sb1 C21 C26 C25 -178.3(2) . . . . ?
Cl1 C5 C6 O2 -1.4(4) . . . . ?
Cl1 C5 C6 C1 -179.5(2) . . . . ?
Cl2 C2 C3 Cl3 -1.3(4) . . . . ?
Cl2 C2 C3 C4 179.2(2) . . . . ?
Cl3 C3 C4 Cl4 -0.4(4) . . . . ?
Cl3 C3 C4 C5 -179.3(2) . . . . ?
Cl4 C4 C5 Cl1 0.6(4) . . . . ?
Cl4 C4 C5 C6 -178.5(2) . . . . ?
F8 C8 C9 F9 2.2(5) . . . . ?
F8 C8 C9 C10 -178.3(3) . . . . ?
F9 C9 C10 F10 -0.4(5) . . . . ?
F9 C9 C10 C11 179.6(3) . . . . ?
F10 C10 C11 F11 -1.7(5) . . . . ?
F10 C10 C11 C12 178.8(3) . . . . ?
F11 C11 C12 F12 0.6(4) . . . . ?
F11 C11 C12 C7 -178.3(3) . . . . ?
F22 C22 C23 F23 -1.0(4) . . . . ?
F22 C22 C23 C24 178.9(3) . . . . ?
F23 C23 C24 F24 -0.5(5) . . . . ?
F23 C23 C24 C25 178.5(3) . . . . ?
F24 C24 C25 F25 0.2(5) . . . . ?
F24 C24 C25 C26 -179.0(3) . . . . ?
F25 C25 C26 F26 0.7(4) . . . . ?
F25 C25 C26 C21 179.6(3) . . . . ?
F39 C17 C18 F38 -1.5(5) . . . . ?
F39 C17 C18 C13 179.6(3) . . . . ?
F40 C14 C15 F41 0.3(4) . . . . ?
F40 C14 C15 C16 -179.4(3) . . . . ?
F41 C15 C16 F42 0.4(5) . . . . ?
F41 C15 C16 C17 -179.0(3) . . . . ?
F42 C16 C17 F39 -0.1(5) . . . . ?
F42 C16 C17 C18 179.0(3) . . . . ?
O1 C1 C2 Cl2 2.0(4) . . . . ?
O1 C1 C2 C3 -178.0(3) . . . . ?
O1 C1 C6 O2 0.4(4) . . . . ?
O1 C1 C6 C5 178.6(3) . . . . ?
C1 C2 C3 Cl3 178.7(2) . . . . ?
C1 C2 C3 C4 -0.9(5) . . . . ?
C2 C1 C6 O2 -178.5(3) . . . . ?
C2 C1 C6 C5 -0.4(4) . . . . ?
C2 C3 C4 Cl4 179.1(2) . . . . ?
C2 C3 C4 C5 0.2(4) . . . . ?
C3 C4 C5 Cl1 179.5(2) . . . . ?
C3 C4 C5 C6 0.4(4) . . . . ?
C4 C5 C6 O2 177.8(3) . . . . ?
C4 C5 C6 C1 -0.3(4) . . . . ?
C6 C1 C2 Cl2 -179.1(2) . . . . ?
C6 C1 C2 C3 0.9(4) . . . . ?
C7 C8 C9 F9 -178.5(3) . . . . ?
C7 C8 C9 C10 0.9(5) . . . . ?
C8 C7 C12 F12 -179.1(3) . . . . ?
C8 C7 C12 C11 -0.2(4) . . . . ?
C8 C9 C10 F10 -179.8(3) . . . . ?
C8 C9 C10 C11 0.2(5) . . . . ?
C9 C10 C11 F11 178.3(3) . . . . ?
C9 C10 C11 C12 -1.2(5) . . . . ?
C10 C11 C12 F12 -179.9(3) . . . . ?
C10 C11 C12 C7 1.2(5) . . . . ?
C12 C7 C8 F8 178.3(3) . . . . ?
C12 C7 C8 C9 -0.9(4) . . . . ?
C13 C14 C15 F41 -178.9(3) . . . . ?
C13 C14 C15 C16 1.4(5) . . . . ?
C14 C13 C18 F38 -177.4(3) . . . . ?
C14 C13 C18 C17 1.5(5) . . . . ?
C14 C15 C16 F42 -179.9(3) . . . . ?
C14 C15 C16 C17 0.7(5) . . . . ?
C15 C16 C17 F39 179.3(3) . . . . ?
C15 C16 C17 C18 -1.6(5) . . . . ?
C16 C17 C18 F38 179.4(3) . . . . ?
C16 C17 C18 C13 0.5(5) . . . . ?
C18 C13 C14 F40 178.3(3) . . . . ?
C18 C13 C14 C15 -2.4(4) . . . . ?
C21 C22 C23 F23 -180.0(3) . . . . ?
C21 C22 C23 C24 -0.1(4) . . . . ?
C22 C21 C26 F26 178.6(2) . . . . ?
C22 C21 C26 C25 -0.3(4) . . . . ?
C22 C23 C24 F24 179.6(3) . . . . ?
C22 C23 C24 C25 -1.4(5) . . . . ?
C23 C24 C25 F25 -178.8(3) . . . . ?
C23 C24 C25 C26 2.0(5) . . . . ?
C24 C25 C26 F26 179.9(3) . . . . ?
C24 C25 C26 C21 -1.2(5) . . . . ?
C26 C21 C22 F22 -178.1(3) . . . . ?
C26 C21 C22 C23 1.0(4) . . . . ?

loop_
_exptl_oxdiff_crystal_face_indexfrac_h
_exptl_oxdiff_crystal_face_indexfrac_k
_exptl_oxdiff_crystal_face_indexfrac_l
_exptl_oxdiff_crystal_face_x
_exptl_oxdiff_crystal_face_y
_exptl_oxdiff_crystal_face_z
-1.0023 0.0127 0.9805 0.0003 -0.0631 -0.0399
1.0023 -0.0127 -0.9805 -0.0003 0.0631 0.0399
-0.0054 1.0083 0.9944 0.0078 0.0140 -0.0580
0.0054 -1.0083 -0.9944 -0.0078 -0.0140 0.0580
-0.0139 -1.9898 1.0200 -0.0864 -0.0198 -0.0055
0.0139 1.9898 -1.0200 0.0864 0.0198 0.0055
